data_2238191
loop_
_publ_author_name
'Yeong, Keng Yoon'
'Ali, Mohamed Ashraf'
'Choon, Tan Soo'
'Rosli, Mohd Mustaqim'
'Razak, Ibrahim Abdul'

_publ_section_title
;
 Ethyl
 2-[5-(4-fluorophenyl)pyridin-3-yl]-1-[3-(2-oxopyrrolidin-1-yl)propyl]-1<i>H</i>-benzimidazole-5-carboxylate
;
_journal_issue 7
_journal_name_full 'Acta Crystallographica Section E'
_journal_page_first o1013
_journal_page_last o1014
_journal_paper_doi 10.1107/S1600536813014177
_journal_volume 69
_journal_year 2013
_chemical_formula_iupac 'C28 H27 F N4 O3, H2 O'
_chemical_formula_moiety 'C28 H27 F N4 O3, H2 O'
_chemical_formula_sum 'C28 H29 F N4 O4'
_chemical_formula_weight 504.55
_chemical_name_systematic
;
Ethyl 2-[5-(4-fluorophenyl)pyridine-3-yl]-1-[3-(2-oxopyrrolidin-1-yl)propyl]
-1<i>H</i>-benzo[<i>d</i>]imidazole-5-carboxylate
;
_space_group_IT_number 14
_symmetry_cell_setting monoclinic
_symmetry_space_group_name_Hall '-P 2ybc'
_symmetry_space_group_name_H-M 'P 1 21/c 1'
_atom_sites_solution_hydrogens geom
_atom_sites_solution_primary direct
_atom_sites_solution_secondary difmap
_audit_creation_method SHELXL-97
_cell_angle_alpha 90.00
_cell_angle_beta 98.163(2)
_cell_angle_gamma 90.00
_cell_formula_units_Z 4
_cell_length_a 16.0640(15)
_cell_length_b 7.6562(7)
_cell_length_c 20.1991(19)
_cell_measurement_reflns_used 7659
_cell_measurement_temperature 100.0(10)
_cell_measurement_theta_max 30.30
_cell_measurement_theta_min 2.95
_cell_volume 2459.1(4)
_computing_cell_refinement 'SAINT (Bruker, 2009)'
_computing_data_collection 'APEX2 (Bruker, 2009)'
_computing_data_reduction 'SAINT (Bruker, 2009)'
_computing_molecular_graphics 'SHELXTL (Sheldrick, 2008)'
_computing_publication_material
;
SHELXTL (Sheldrick, 2008) and PLATON (Spek, 2009)
;
_computing_structure_refinement 'SHELXTL (Sheldrick, 2008)'
_computing_structure_solution 'SHELXTL (Sheldrick, 2008)'
_diffrn_ambient_temperature 100.0(10)
_diffrn_measured_fraction_theta_full 0.994
_diffrn_measured_fraction_theta_max 0.994
_diffrn_measurement_device_type 'Bruker APEX Duo CCD area-detector'
_diffrn_measurement_method '\f and \w scans'
_diffrn_radiation_monochromator graphite
_diffrn_radiation_source 'fine-focus sealed tube'
_diffrn_radiation_type MoK\a
_diffrn_radiation_wavelength 0.71073
_diffrn_reflns_av_R_equivalents 0.0374
_diffrn_reflns_av_sigmaI/netI 0.0377
_diffrn_reflns_limit_h_max 21
_diffrn_reflns_limit_h_min -21
_diffrn_reflns_limit_k_max 10
_diffrn_reflns_limit_k_min -8
_diffrn_reflns_limit_l_max 27
_diffrn_reflns_limit_l_min -25
_diffrn_reflns_number 24841
_diffrn_reflns_theta_full 29.00
_diffrn_reflns_theta_max 29.00
_diffrn_reflns_theta_min 1.28
_diffrn_standards_number 0
_exptl_absorpt_coefficient_mu 0.098
_exptl_absorpt_correction_T_max 0.9800
_exptl_absorpt_correction_T_min 0.9665
_exptl_absorpt_correction_type multi-scan
_exptl_absorpt_process_details '(<i>SADABS</i>; Bruker, 2009)'
_exptl_crystal_colour brown
_exptl_crystal_density_diffrn 1.363
_exptl_crystal_density_method 'not measured'
_exptl_crystal_description block
_exptl_crystal_F_000 1064
_exptl_crystal_size_max 0.35
_exptl_crystal_size_mid 0.33
_exptl_crystal_size_min 0.21
_refine_diff_density_max 0.314
_refine_diff_density_min -0.250
_refine_ls_extinction_method none
_refine_ls_goodness_of_fit_ref 1.034
_refine_ls_hydrogen_treatment mixed
_refine_ls_matrix_type full
_refine_ls_number_parameters 343
_refine_ls_number_reflns 6502
_refine_ls_number_restraints 0
_refine_ls_restrained_S_all 1.034
_refine_ls_R_factor_all 0.0591
_refine_ls_R_factor_gt 0.0417
_refine_ls_shift/su_max 0.000
_refine_ls_shift/su_mean 0.000
_refine_ls_structure_factor_coef Fsqd
_refine_ls_weighting_details 'calc w=1/[\s^2^(Fo^2^)+(0.0504P)^2^+0.8415P] where P=(Fo^2^+2Fc^2^)/3'
_refine_ls_weighting_scheme calc
_refine_ls_wR_factor_gt 0.1015
_refine_ls_wR_factor_ref 0.1131
_reflns_number_gt 5002
_reflns_number_total 6502
_reflns_threshold_expression 'I > 2\s(I)'
_cod_data_source_file is5275.cif
_cod_data_source_block I
_cod_original_sg_symbol_H-M 'P 21/c'
_cod_database_code 2238191
_cod_database_fobs_code 2238191

loop_
_symmetry_equiv_pos_as_xyz
'x, y, z'
'-x, y+1/2, -z+1/2'
'-x, -y, -z'
'x, -y-1/2, z-1/2'

loop_
_atom_site_type_symbol
_atom_site_label
_atom_site_fract_x
_atom_site_fract_y
_atom_site_fract_z
_atom_site_U_iso_or_equiv
_atom_site_adp_type
_atom_site_calc_flag
_atom_site_refinement_flags
_atom_site_occupancy
_atom_site_symmetry_multiplicity
F F1 0.00660(5) 1.18506(11) 0.02501(4) 0.0277(2) Uani d . 1 1
O O1 0.89089(5) 0.94479(13) 0.30464(5) 0.0235(2) Uani d . 1 1
O O2 0.92597(6) 0.83605(14) 0.20908(5) 0.0283(2) Uani d . 1 1
O O3 0.29289(7) 0.45959(15) 0.01770(6) 0.0368(3) Uani d . 1 1
N N1 0.52774(6) 0.76622(14) 0.16989(5) 0.0155(2) Uani d . 1 1
N N2 0.56706(6) 0.87671(14) 0.27305(5) 0.0170(2) Uani d . 1 1
N N3 0.31735(7) 0.78858(16) 0.31867(6) 0.0205(2) Uani d . 1 1
N N4 0.32987(6) 0.73537(15) -0.01162(5) 0.0182(2) Uani d . 1 1
C C1 0.61471(7) 0.77837(16) 0.17809(6) 0.0160(2) Uani d . 1 1
C C2 0.67326(8) 0.73151(17) 0.13630(7) 0.0184(3) Uani d . 1 1
H H2A 0.6568 0.6795 0.0938 0.022 Uiso calc R 1 1
C C3 0.75670(8) 0.76529(17) 0.16049(7) 0.0193(3) Uani d . 1 1
H H3A 0.7987 0.7358 0.1337 0.023 Uiso calc R 1 1
C C4 0.78115(7) 0.84195(17) 0.22350(7) 0.0178(3) Uani d . 1 1
C C5 0.72238(7) 0.88486(17) 0.26539(7) 0.0170(2) Uani d . 1 1
H H5A 0.7390 0.9360 0.3081 0.020 Uiso calc R 1 1
C C6 0.63811(7) 0.84952(16) 0.24192(6) 0.0159(2) Uani d . 1 1
C C7 0.50329(7) 0.82625(16) 0.22826(6) 0.0156(2) Uani d . 1 1
C C8 0.41508(7) 0.83587(16) 0.24061(6) 0.0158(2) Uani d . 1 1
C C9 0.39447(8) 0.77708(17) 0.30149(6) 0.0182(3) Uani d . 1 1
H H9A 0.4376 0.7260 0.3325 0.022 Uiso calc R 1 1
C C10 0.25739(8) 0.85882(18) 0.27371(7) 0.0191(3) Uani d . 1 1
H H10A 0.2025 0.8688 0.2857 0.023 Uiso calc R 1 1
C C11 0.26951(7) 0.91840(16) 0.21053(6) 0.0160(2) Uani d . 1 1
C C12 0.35139(7) 0.90683(16) 0.19441(6) 0.0163(2) Uani d . 1 1
H H12A 0.3634 0.9471 0.1523 0.020 Uiso calc R 1 1
C C13 0.19944(7) 0.99304(16) 0.16271(6) 0.0166(2) Uani d . 1 1
C C14 0.21604(8) 1.10604(17) 0.11189(7) 0.0187(3) Uani d . 1 1
H H14A 0.2726 1.1379 0.1089 0.022 Uiso calc R 1 1
C C15 0.15166(8) 1.17301(18) 0.06552(7) 0.0203(3) Uani d . 1 1
H H15A 0.1634 1.2498 0.0311 0.024 Uiso calc R 1 1
C C16 0.07029(8) 1.12430(18) 0.07115(7) 0.0206(3) Uani d . 1 1
C C17 0.05031(8) 1.01864(18) 0.12132(7) 0.0223(3) Uani d . 1 1
H H17A -0.0066 0.9914 0.1247 0.027 Uiso calc R 1 1
C C18 0.11554(8) 0.95205(18) 0.16728(7) 0.0201(3) Uani d . 1 1
H H18A 0.1029 0.8778 0.2022 0.024 Uiso calc R 1 1
C C19 0.47650(7) 0.68575(17) 0.11211(6) 0.0162(2) Uani d . 1 1
H H19A 0.4186 0.6689 0.1223 0.019 Uiso calc R 1 1
H H19B 0.4999 0.5693 0.1040 0.019 Uiso calc R 1 1
C C20 0.47344(8) 0.79563(18) 0.04903(6) 0.0188(3) Uani d . 1 1
H H20A 0.5313 0.8123 0.0385 0.023 Uiso calc R 1 1
H H20B 0.4500 0.9121 0.0569 0.023 Uiso calc R 1 1
C C21 0.41947(7) 0.70879(19) -0.01050(7) 0.0206(3) Uani d . 1 1
H H21A 0.4361 0.7557 -0.0524 0.025 Uiso calc R 1 1
H H21B 0.4312 0.5818 -0.0093 0.025 Uiso calc R 1 1
C C22 0.29024(8) 0.90041(19) -0.03556(7) 0.0236(3) Uani d . 1 1
H H22A 0.3130 0.9429 -0.0757 0.028 Uiso calc R 1 1
H H22B 0.2988 0.9913 -0.0004 0.028 Uiso calc R 1 1
C C23 0.19705(9) 0.8521(2) -0.05240(8) 0.0296(3) Uani d . 1 1
H H23A 0.1606 0.9487 -0.0410 0.035 Uiso calc R 1 1
H H23B 0.1824 0.8238 -0.1005 0.035 Uiso calc R 1 1
C C24 0.18793(9) 0.6929(2) -0.00927(9) 0.0352(4) Uani d . 1 1
H H24A 0.1457 0.6107 -0.0322 0.042 Uiso calc R 1 1
H H24B 0.1709 0.7270 0.0341 0.042 Uiso calc R 1 1
C C25 0.27508(8) 0.6116(2) 0.00055(7) 0.0245(3) Uani d . 1 1
C C26 0.87277(8) 0.87268(17) 0.24398(7) 0.0204(3) Uani d . 1 1
C C27 0.97999(8) 0.9758(2) 0.32679(8) 0.0273(3) Uani d . 1 1
H H27A 1.0033 1.0541 0.2950 0.033 Uiso calc R 1 1
H H27B 1.0113 0.8642 0.3291 0.033 Uiso calc R 1 1
C C28 0.98829(9) 1.0583(2) 0.39429(8) 0.0316(3) Uani d . 1 1
H H28A 1.0470 1.0917 0.4084 0.047 Uiso calc R 1 1
H H28B 0.9707 0.9750 0.4264 0.047 Uiso calc R 1 1
H H28C 0.9526 1.1625 0.3924 0.047 Uiso calc R 1 1
O O1W 0.41361(6) 0.24454(14) 0.08944(6) 0.0233(2) Uani d . 1 1
H H1W1 0.3772(12) 0.315(3) 0.0644(10) 0.043(5) Uiso d . 1 1
H H2W1 0.4181(12) 0.291(3) 0.1303(12) 0.050(6) Uiso d . 1 1

loop_
_atom_site_aniso_label
_atom_site_aniso_U_11
_atom_site_aniso_U_22
_atom_site_aniso_U_33
_atom_site_aniso_U_12
_atom_site_aniso_U_13
_atom_site_aniso_U_23
F1 0.0204(4) 0.0310(5) 0.0289(5) 0.0040(3) -0.0065(3) 0.0031(4)
O1 0.0147(4) 0.0285(5) 0.0262(5) -0.0030(4) -0.0004(4) -0.0006(4)
O2 0.0175(4) 0.0359(6) 0.0329(6) -0.0010(4) 0.0080(4) -0.0008(5)
O3 0.0320(6) 0.0305(6) 0.0450(7) -0.0029(4) -0.0040(5) 0.0121(5)
N1 0.0140(5) 0.0197(5) 0.0124(5) 0.0003(4) 0.0010(4) 0.0001(4)
N2 0.0157(5) 0.0201(5) 0.0153(5) 0.0006(4) 0.0021(4) 0.0003(4)
N3 0.0188(5) 0.0269(6) 0.0161(6) -0.0010(4) 0.0030(4) 0.0006(5)
N4 0.0148(5) 0.0238(6) 0.0155(5) 0.0014(4) 0.0005(4) -0.0001(4)
C1 0.0148(5) 0.0173(6) 0.0155(6) 0.0005(4) 0.0011(4) 0.0031(5)
C2 0.0191(6) 0.0211(6) 0.0151(6) 0.0021(5) 0.0027(5) 0.0015(5)
C3 0.0182(6) 0.0211(6) 0.0197(7) 0.0028(5) 0.0059(5) 0.0043(5)
C4 0.0154(5) 0.0180(6) 0.0196(7) 0.0009(4) 0.0012(5) 0.0046(5)
C5 0.0166(6) 0.0177(6) 0.0160(6) -0.0002(4) -0.0006(4) 0.0016(5)
C6 0.0161(5) 0.0163(6) 0.0153(6) 0.0008(4) 0.0020(4) 0.0022(5)
C7 0.0163(5) 0.0168(6) 0.0135(6) 0.0011(4) 0.0017(4) 0.0022(5)
C8 0.0150(5) 0.0178(6) 0.0147(6) -0.0013(4) 0.0019(4) -0.0030(5)
C9 0.0187(6) 0.0224(6) 0.0134(6) 0.0000(5) 0.0013(4) -0.0006(5)
C10 0.0161(6) 0.0238(6) 0.0181(6) -0.0015(5) 0.0043(5) -0.0014(5)
C11 0.0150(5) 0.0170(6) 0.0158(6) -0.0014(4) 0.0014(4) -0.0022(5)
C12 0.0168(5) 0.0184(6) 0.0136(6) -0.0011(4) 0.0021(4) -0.0008(5)
C13 0.0151(5) 0.0188(6) 0.0157(6) -0.0004(4) 0.0014(4) -0.0037(5)
C14 0.0157(5) 0.0211(6) 0.0195(7) -0.0008(4) 0.0030(5) -0.0020(5)
C15 0.0211(6) 0.0221(6) 0.0178(7) 0.0015(5) 0.0028(5) 0.0002(5)
C16 0.0171(6) 0.0226(6) 0.0205(7) 0.0042(5) -0.0031(5) -0.0027(5)
C17 0.0146(5) 0.0266(7) 0.0253(7) -0.0002(5) 0.0009(5) -0.0011(6)
C18 0.0169(6) 0.0236(7) 0.0199(7) -0.0019(5) 0.0026(5) 0.0006(5)
C19 0.0162(5) 0.0188(6) 0.0131(6) -0.0005(4) 0.0007(4) -0.0013(5)
C20 0.0162(6) 0.0258(7) 0.0141(6) -0.0028(5) 0.0007(4) 0.0010(5)
C21 0.0143(5) 0.0335(7) 0.0140(6) 0.0016(5) 0.0020(4) -0.0020(6)
C22 0.0247(6) 0.0231(7) 0.0225(7) 0.0036(5) 0.0009(5) 0.0001(6)
C23 0.0215(6) 0.0345(8) 0.0306(8) 0.0084(6) -0.0038(6) -0.0057(7)
C24 0.0166(6) 0.0444(9) 0.0438(10) -0.0016(6) 0.0016(6) 0.0020(8)
C25 0.0200(6) 0.0298(7) 0.0224(7) -0.0022(5) -0.0016(5) 0.0020(6)
C26 0.0171(6) 0.0187(6) 0.0257(7) -0.0005(5) 0.0034(5) 0.0047(5)
C27 0.0143(6) 0.0300(7) 0.0361(9) -0.0045(5) -0.0017(5) 0.0020(6)
C28 0.0267(7) 0.0277(8) 0.0370(9) -0.0032(6) -0.0068(6) 0.0037(7)
O1W 0.0215(5) 0.0276(5) 0.0209(5) -0.0001(4) 0.0031(4) -0.0023(4)

loop_
_atom_type_symbol
_atom_type_description
_atom_type_scat_dispersion_real
_atom_type_scat_dispersion_imag
_atom_type_scat_source
C C 0.0033 0.0016 'International Tables Vol C Tables 4.2.6.8 and 6.1.1.4'
H H 0.0000 0.0000 'International Tables Vol C Tables 4.2.6.8 and 6.1.1.4'
N N 0.0061 0.0033 'International Tables Vol C Tables 4.2.6.8 and 6.1.1.4'
O O 0.0106 0.0060 'International Tables Vol C Tables 4.2.6.8 and 6.1.1.4'
F F 0.0171 0.0103 'International Tables Vol C Tables 4.2.6.8 and 6.1.1.4'

loop_
_geom_angle_atom_site_label_1
_geom_angle_atom_site_label_2
_geom_angle_atom_site_label_3
_geom_angle
C26 O1 C27 115.15(11)
C7 N1 C1 106.33(10)
C7 N1 C19 128.87(10)
C1 N1 C19 124.47(10)
C7 N2 C6 104.58(10)
C9 N3 C10 117.03(12)
C25 N4 C21 125.03(12)
C25 N4 C22 113.87(11)
C21 N4 C22 120.64(11)
N1 C1 C2 131.62(12)
N1 C1 C6 105.67(11)
C2 C1 C6 122.71(11)
C3 C2 C1 116.11(12)
C3 C2 H2A 121.9
C1 C2 H2A 121.9
C2 C3 C4 121.97(12)
C2 C3 H3A 119.0
C4 C3 H3A 119.0
C5 C4 C3 121.45(11)
C5 C4 C26 121.46(12)
C3 C4 C26 117.08(11)
C4 C5 C6 117.14(12)
C4 C5 H5A 121.4
C6 C5 H5A 121.4
N2 C6 C5 129.37(12)
N2 C6 C1 110.07(10)
C5 C6 C1 120.55(11)
N2 C7 N1 113.34(10)
N2 C7 C8 122.57(11)
N1 C7 C8 124.09(11)
C9 C8 C12 118.26(11)
C9 C8 C7 119.18(11)
C12 C8 C7 122.53(11)
N3 C9 C8 123.60(12)
N3 C9 H9A 118.2
C8 C9 H9A 118.2
N3 C10 C11 124.86(11)
N3 C10 H10A 117.6
C11 C10 H10A 117.6
C10 C11 C12 116.70(11)
C10 C11 C13 121.88(11)
C12 C11 C13 121.41(11)
C8 C12 C11 119.53(12)
C8 C12 H12A 120.2
C11 C12 H12A 120.2
C14 C13 C18 118.25(11)
C14 C13 C11 120.58(11)
C18 C13 C11 121.16(12)
C15 C14 C13 121.46(11)
C15 C14 H14A 119.3
C13 C14 H14A 119.3
C16 C15 C14 117.87(13)
C16 C15 H15A 121.1
C14 C15 H15A 121.1
F1 C16 C17 118.35(11)
F1 C16 C15 118.63(12)
C17 C16 C15 123.02(12)
C16 C17 C18 118.40(12)
C16 C17 H17A 120.8
C18 C17 H17A 120.8
C17 C18 C13 120.93(13)
C17 C18 H18A 119.5
C13 C18 H18A 119.5
N1 C19 C20 112.47(10)
N1 C19 H19A 109.1
C20 C19 H19A 109.1
N1 C19 H19B 109.1
C20 C19 H19B 109.1
H19A C19 H19B 107.8
C19 C20 C21 111.41(11)
C19 C20 H20A 109.3
C21 C20 H20A 109.3
C19 C20 H20B 109.3
C21 C20 H20B 109.3
H20A C20 H20B 108.0
N4 C21 C20 113.66(11)
N4 C21 H21A 108.8
C20 C21 H21A 108.8
N4 C21 H21B 108.8
C20 C21 H21B 108.8
H21A C21 H21B 107.7
N4 C22 C23 103.29(11)
N4 C22 H22A 111.1
C23 C22 H22A 111.1
N4 C22 H22B 111.1
C23 C22 H22B 111.1
H22A C22 H22B 109.1
C24 C23 C22 103.74(11)
C24 C23 H23A 111.0
C22 C23 H23A 111.0
C24 C23 H23B 111.0
C22 C23 H23B 111.0
H23A C23 H23B 109.0
C23 C24 C25 104.00(12)
C23 C24 H24A 111.0
C25 C24 H24A 111.0
C23 C24 H24B 111.0
C25 C24 H24B 111.0
H24A C24 H24B 109.0
O3 C25 N4 125.84(13)
O3 C25 C24 126.49(13)
N4 C25 C24 107.66(13)
O2 C26 O1 123.17(12)
O2 C26 C4 123.42(13)
O1 C26 C4 113.41(11)
O1 C27 C28 107.83(12)
O1 C27 H27A 110.1
C28 C27 H27A 110.1
O1 C27 H27B 110.1
C28 C27 H27B 110.1
H27A C27 H27B 108.5
C27 C28 H28A 109.5
C27 C28 H28B 109.5
H28A C28 H28B 109.5
C27 C28 H28C 109.5
H28A C28 H28C 109.5
H28B C28 H28C 109.5
H1W1 O1W H2W1 104.2(18)

loop_
_geom_bond_atom_site_label_1
_geom_bond_atom_site_label_2
_geom_bond_distance
F1 C16 1.3642(14)
O1 C26 1.3378(17)
O1 C27 1.4571(15)
O2 C26 1.2152(16)
O3 C25 1.2358(18)
N1 C7 1.3737(16)
N1 C1 1.3864(15)
N1 C19 1.4652(15)
N2 C7 1.3244(15)
N2 C6 1.3946(16)
N3 C9 1.3362(16)
N3 C10 1.3391(17)
N4 C25 1.3398(18)
N4 C21 1.4506(15)
N4 C22 1.4658(17)
C1 C2 1.3968(18)
C1 C6 1.4010(18)
C2 C3 1.3844(17)
C2 H2A 0.9500
C3 C4 1.4060(19)
C3 H3A 0.9500
C4 C5 1.3934(18)
C4 C26 1.4899(17)
C5 C6 1.3959(16)
C5 H5A 0.9500
C7 C8 1.4751(16)
C8 C9 1.3928(18)
C8 C12 1.3934(17)
C9 H9A 0.9500
C10 C11 1.3947(18)
C10 H10A 0.9500
C11 C12 1.4021(17)
C11 C13 1.4891(17)
C12 H12A 0.9500
C13 C14 1.3968(19)
C13 C18 1.3996(17)
C14 C15 1.3910(18)
C14 H14A 0.9500
C15 C16 1.3793(18)
C15 H15A 0.9500
C16 C17 1.370(2)
C17 C18 1.3939(18)
C17 H17A 0.9500
C18 H18A 0.9500
C19 C20 1.5216(18)
C19 H19A 0.9900
C19 H19B 0.9900
C20 C21 1.5309(18)
C20 H20A 0.9900
C20 H20B 0.9900
C21 H21A 0.9900
C21 H21B 0.9900
C22 C23 1.5327(19)
C22 H22A 0.9900
C22 H22B 0.9900
C23 C24 1.517(2)
C23 H23A 0.9900
C23 H23B 0.9900
C24 C25 1.519(2)
C24 H24A 0.9900
C24 H24B 0.9900
C27 C28 1.491(2)
C27 H27A 0.9900
C27 H27B 0.9900
C28 H28A 0.9800
C28 H28B 0.9800
C28 H28C 0.9800
O1W H1W1 0.90(2)
O1W H2W1 0.89(2)

loop_
_geom_hbond_atom_site_label_D
_geom_hbond_atom_site_label_H
_geom_hbond_atom_site_label_A
_geom_hbond_site_symmetry_A
_geom_hbond_distance_DH
_geom_hbond_distance_HA
_geom_hbond_distance_DA
_geom_hbond_angle_DHA
_geom_hbond_publ_flag
O1W H1W1 O3 . 0.90(2) 1.89(2) 2.7881(16) 174.3(19) yes
O1W H2W1 N2 2_645 0.89(2) 2.04(2) 2.9309(16) 175(2) yes
C14 H14A O1W 1_565 0.95 2.49 3.4368(17) 173 yes
C17 H17A O2 1_455 0.95 2.45 3.1768(17) 133 yes
C27 H27A O2 2_755 0.99 2.45 3.2749(18) 141 yes
C28 H28B F1 2_645 0.98 2.43 3.2851(18) 145 yes

loop_
_geom_torsion_atom_site_label_1
_geom_torsion_atom_site_label_2
_geom_torsion_atom_site_label_3
_geom_torsion_atom_site_label_4
_geom_torsion
C7 N1 C1 C2 177.83(13)
C19 N1 C1 C2 3.9(2)
C7 N1 C1 C6 -1.04(13)
C19 N1 C1 C6 -174.99(11)
N1 C1 C2 C3 178.99(13)
C6 C1 C2 C3 -2.30(19)
C1 C2 C3 C4 0.13(19)
C2 C3 C4 C5 1.2(2)
C2 C3 C4 C26 -179.73(12)
C3 C4 C5 C6 -0.41(19)
C26 C4 C5 C6 -179.42(11)
C7 N2 C6 C5 177.95(13)
C7 N2 C6 C1 -1.19(14)
C4 C5 C6 N2 179.24(12)
C4 C5 C6 C1 -1.70(18)
N1 C1 C6 N2 1.40(14)
C2 C1 C6 N2 -177.59(12)
N1 C1 C6 C5 -177.83(11)
C2 C1 C6 C5 3.18(19)
C6 N2 C7 N1 0.52(14)
C6 N2 C7 C8 -179.04(11)
C1 N1 C7 N2 0.34(14)
C19 N1 C7 N2 173.93(12)
C1 N1 C7 C8 179.89(11)
C19 N1 C7 C8 -6.5(2)
N2 C7 C8 C9 -45.73(18)
N1 C7 C8 C9 134.76(13)
N2 C7 C8 C12 132.21(13)
N1 C7 C8 C12 -47.30(19)
C10 N3 C9 C8 0.9(2)
C12 C8 C9 N3 -1.57(19)
C7 C8 C9 N3 176.45(12)
C9 N3 C10 C11 0.8(2)
N3 C10 C11 C12 -1.7(2)
N3 C10 C11 C13 179.17(12)
C9 C8 C12 C11 0.57(18)
C7 C8 C12 C11 -177.39(11)
C10 C11 C12 C8 0.91(18)
C13 C11 C12 C8 -179.92(11)
C10 C11 C13 C14 156.88(13)
C12 C11 C13 C14 -22.24(18)
C10 C11 C13 C18 -23.22(19)
C12 C11 C13 C18 157.65(13)
C18 C13 C14 C15 -1.8(2)
C11 C13 C14 C15 178.05(12)
C13 C14 C15 C16 0.0(2)
C14 C15 C16 F1 -178.27(12)
C14 C15 C16 C17 2.3(2)
F1 C16 C17 C18 178.03(12)
C15 C16 C17 C18 -2.5(2)
C16 C17 C18 C13 0.5(2)
C14 C13 C18 C17 1.6(2)
C11 C13 C18 C17 -178.31(12)
C7 N1 C19 C20 115.93(14)
C1 N1 C19 C20 -71.54(15)
N1 C19 C20 C21 -179.93(10)
C25 N4 C21 C20 -109.17(15)
C22 N4 C21 C20 79.12(15)
C19 C20 C21 N4 80.43(14)
C25 N4 C22 C23 -12.33(16)
C21 N4 C22 C23 160.26(12)
N4 C22 C23 C24 23.99(15)
C22 C23 C24 C25 -26.92(16)
C21 N4 C25 O3 3.8(2)
C22 N4 C25 O3 176.05(14)
C21 N4 C25 C24 -177.20(12)
C22 N4 C25 C24 -4.99(17)
C23 C24 C25 O3 -160.64(15)
C23 C24 C25 N4 20.41(17)
C27 O1 C26 O2 -0.48(19)
C27 O1 C26 C4 179.56(11)
C5 C4 C26 O2 179.52(13)
C3 C4 C26 O2 0.5(2)
C5 C4 C26 O1 -0.52(18)
C3 C4 C26 O1 -179.57(11)
C26 O1 C27 C28 179.18(12)
